data_7233336
loop_
_publ_author_name
'Giri, Rajat Subhra'
'Mandal, Bhubaneswar'

_publ_section_title
;
 Formation of supramolecular single and double helix-like structures from
 designed tripeptides
;
_journal_issue 37
_journal_name_full CrystEngComm
_journal_page_first 5618
_journal_paper_doi 10.1039/C9CE01168D
_journal_volume 21
_journal_year 2019
_chemical_absolute_configuration S,R
_chemical_formula_moiety 'C24 H29 N3 O6'
_chemical_formula_sum 'C24 H29 N3 O6'
_chemical_formula_weight 455.50
_space_group_crystal_system monoclinic
_space_group_IT_number 5
_space_group_name_Hall 'C 2y'
_space_group_name_H-M_alt 'C 1 2 1'
_symmetry_space_group_name_Hall 'C 2y'
_symmetry_space_group_name_H-M 'C 1 2 1'
_atom_sites_solution_hydrogens geom
_audit_creation_method SHELXL-2014/7
_audit_update_record
;
2019-08-01 deposited with the CCDC.    2019-08-05 downloaded from the CCDC.
;
_cell_angle_alpha 90
_cell_angle_beta 91.092(4)
_cell_angle_gamma 90
_cell_formula_units_Z 4
_cell_length_a 18.5349(8)
_cell_length_b 8.8497(3)
_cell_length_c 14.3748(5)
_cell_measurement_reflns_used 2350
_cell_measurement_temperature 100.00(10)
_cell_measurement_theta_max 28.3120
_cell_measurement_theta_min 2.9000
_cell_volume 2357.45(15)
_computing_cell_refinement 'CrysAlisPro 1.171.38.46 (Rigaku OD, 2015)'
_computing_data_collection 'CrysAlisPro 1.171.38.46 (Rigaku OD, 2015)'
_computing_data_reduction 'CrysAlisPro 1.171.38.46 (Rigaku OD, 2015)'
_computing_structure_refinement 'SHELXL-2014/7 (Sheldrick, 2014)'
_diffrn_ambient_temperature 100.00(10)
_diffrn_measured_fraction_theta_full 1.000
_diffrn_measured_fraction_theta_max 0.875
_diffrn_measurement_device_type 'SuperNova, Single source at offset, Eos'
_diffrn_measurement_method '\w scans'
_diffrn_radiation_type MoK\a
_diffrn_radiation_wavelength 0.71073
_diffrn_reflns_av_R_equivalents 0.0219
_diffrn_reflns_av_unetI/netI 0.0561
_diffrn_reflns_Laue_measured_fraction_full 1.000
_diffrn_reflns_Laue_measured_fraction_max 0.875
_diffrn_reflns_limit_h_max 14
_diffrn_reflns_limit_h_min -24
_diffrn_reflns_limit_k_max 10
_diffrn_reflns_limit_k_min -11
_diffrn_reflns_limit_l_max 18
_diffrn_reflns_limit_l_min -16
_diffrn_reflns_number 5011
_diffrn_reflns_point_group_measured_fraction_full 0.802
_diffrn_reflns_point_group_measured_fraction_max 0.670
_diffrn_reflns_theta_full 25.242
_diffrn_reflns_theta_max 28.815
_diffrn_reflns_theta_min 2.198
_diffrn_source 'micro-focus sealed X-ray tube'
_exptl_absorpt_coefficient_mu 0.093
_exptl_absorpt_correction_type multi-scan
_exptl_absorpt_process_details SADABS
_exptl_crystal_colour colourless
_exptl_crystal_density_diffrn 1.283
_exptl_crystal_description block
_exptl_crystal_F_000 968.0
_exptl_crystal_size_max 0.36
_exptl_crystal_size_mid 0.27
_exptl_crystal_size_min 0.23
_exptl_transmission_factor_max 0.979
_exptl_transmission_factor_min 0.970
_refine_diff_density_max 0.432
_refine_diff_density_min -0.288
_refine_diff_density_rms 0.070
_refine_ls_abs_structure_details
;
 Flack x determined using 995 quotients [(I+)-(I-)]/[(I+)+(I-)]
 (Parsons, Flack and Wagner, Acta Cryst. B69 (2013) 249-259).
;
_refine_ls_abs_structure_Flack -1.0(8)
_refine_ls_extinction_method none
_refine_ls_goodness_of_fit_ref 0.817
_refine_ls_hydrogen_treatment constr
_refine_ls_matrix_type full
_refine_ls_number_parameters 302
_refine_ls_number_reflns 4110
_refine_ls_number_restraints 1
_refine_ls_restrained_S_all 0.817
_refine_ls_R_factor_all 0.0608
_refine_ls_R_factor_gt 0.0546
_refine_ls_shift/su_max 0.000
_refine_ls_shift/su_mean 0.000
_refine_ls_structure_factor_coef Fsqd
_refine_ls_weighting_details 'w=1/[\s^2^(Fo^2^)+(0.1334P)^2^+3.6901P] where P=(Fo^2^+2Fc^2^)/3'
_refine_ls_weighting_scheme calc
_refine_ls_wR_factor_gt 0.1562
_refine_ls_wR_factor_ref 0.1648
_reflns_Friedel_coverage 0.440
_reflns_Friedel_fraction_full 0.575
_reflns_Friedel_fraction_max 0.437
_reflns_number_gt 3677
_reflns_number_total 4110
_reflns_threshold_expression 'I > 2\s(I)'
_cod_data_source_file c9ce01168d2.cif
_cod_data_source_block RSG-BOC-G-PHG-DPHG-OME
_cod_depositor_comments 'Adding full bibliography for 7233335--7233336.cif.'
_cod_database_code 7233336
_shelx_shelxl_version_number 2014/7
_shelx_space_group_comment
;
The symmetry employed for this shelxl refinement is uniquely defined
by the following loop, which should always be used as a source of
symmetry information in preference to the above space-group names.
They are only intended as comments.
;

loop_
_space_group_symop_operation_xyz
'x, y, z'
'-x, y, -z'
'x+1/2, y+1/2, z'
'-x+1/2, y+1/2, -z'

loop_
_atom_site_label
_atom_site_type_symbol
_atom_site_fract_x
_atom_site_fract_y
_atom_site_fract_z
_atom_site_U_iso_or_equiv
_atom_site_adp_type
_atom_site_occupancy
_atom_site_site_symmetry_order
_atom_site_calc_flag
_atom_site_refinement_flags_posn
_atom_site_refinement_flags_adp
O4 O 0.58721(13) 0.7697(3) 0.59126(19) 0.0166(6) Uani 1 1 d . .
O1 O 0.90825(15) 0.5291(3) 0.24748(18) 0.0179(6) Uani 1 1 d . .
O3 O 0.79346(13) 0.4590(3) 0.53269(18) 0.0144(5) Uani 1 1 d . .
O2 O 0.86992(14) 0.7700(3) 0.27281(18) 0.0170(6) Uani 1 1 d . .
O6 O 0.47821(15) 0.2964(3) 0.6249(2) 0.0236(6) Uani 1 1 d . .
O5 O 0.38092(14) 0.4215(3) 0.5695(2) 0.0249(7) Uani 1 1 d . .
N2 N 0.72139(15) 0.6629(3) 0.5564(2) 0.0125(6) Uani 1 1 d . .
H2 H 0.7103 0.7523 0.5376 0.015 Uiso 1 1 calc R U
N1 N 0.85150(16) 0.5821(4) 0.3765(2) 0.0140(6) Uani 1 1 d . .
H1 H 0.8647 0.4944 0.3962 0.017 Uiso 1 1 calc R U
N3 N 0.55641(16) 0.5407(4) 0.6489(2) 0.0153(6) Uani 1 1 d . .
H3 H 0.5711 0.4581 0.6744 0.018 Uiso 1 1 calc R U
C7 C 0.77180(18) 0.5865(4) 0.5106(2) 0.0113(7) Uani 1 1 d . .
C5 C 0.87625(18) 0.6374(4) 0.2971(2) 0.0131(7) Uani 1 1 d . .
C9 C 0.71470(18) 0.6622(4) 0.7279(3) 0.0148(7) Uani 1 1 d . .
C23 C 0.44056(19) 0.4211(4) 0.6047(3) 0.0157(7) Uani 1 1 d . .
C8 C 0.68467(18) 0.6023(4) 0.6361(2) 0.0125(7) Uani 1 1 d . .
H8 H 0.6888 0.4919 0.6357 0.015 Uiso 1 1 calc R U
C15 C 0.60489(18) 0.6461(4) 0.6235(2) 0.0122(7) Uani 1 1 d . .
C6 C 0.80171(18) 0.6733(4) 0.4290(2) 0.0132(7) Uani 1 1 d . .
H6A H 0.7622 0.7054 0.3884 0.016 Uiso 1 1 calc R U
H6B H 0.8264 0.7630 0.4518 0.016 Uiso 1 1 calc R U
C14 C 0.7019(2) 0.5843(5) 0.8101(3) 0.0196(8) Uani 1 1 d . .
H14 H 0.6749 0.4959 0.8083 0.024 Uiso 1 1 calc R U
C1 C 0.9292(2) 0.5536(4) 0.1500(3) 0.0185(8) Uani 1 1 d . .
C16 C 0.47954(18) 0.5656(4) 0.6334(3) 0.0156(7) Uani 1 1 d . .
H16 H 0.4741 0.6374 0.5818 0.019 Uiso 1 1 calc R U
C18 C 0.4528(2) 0.5803(5) 0.8058(3) 0.0237(9) Uani 1 1 d . .
H18 H 0.4867 0.5046 0.8165 0.028 Uiso 1 1 calc R U
C17 C 0.44086(19) 0.6323(5) 0.7168(3) 0.0184(8) Uani 1 1 d . .
C10 C 0.7548(2) 0.7948(5) 0.7317(3) 0.0206(8) Uani 1 1 d . .
H10 H 0.7640 0.8476 0.6773 0.025 Uiso 1 1 calc R U
C13 C 0.7292(2) 0.6373(6) 0.8952(3) 0.0284(9) Uani 1 1 d . .
H13 H 0.7211 0.5837 0.9497 0.034 Uiso 1 1 calc R U
C12 C 0.7687(2) 0.7706(6) 0.8979(3) 0.0308(10) Uani 1 1 d . .
H12 H 0.7867 0.8072 0.9544 0.037 Uiso 1 1 calc R U
C24 C 0.4423(2) 0.1541(5) 0.6038(3) 0.0269(9) Uani 1 1 d . .
H24A H 0.3977 0.1489 0.6365 0.040 Uiso 1 1 calc R U
H24B H 0.4729 0.0717 0.6229 0.040 Uiso 1 1 calc R U
H24C H 0.4327 0.1475 0.5381 0.040 Uiso 1 1 calc R U
C19 C 0.4150(3) 0.6393(6) 0.8802(3) 0.0338(11) Uani 1 1 d . .
H19 H 0.4239 0.6037 0.9402 0.041 Uiso 1 1 calc R U
C22 C 0.3897(2) 0.7458(5) 0.7007(3) 0.0286(10) Uani 1 1 d . .
H22 H 0.3813 0.7828 0.6409 0.034 Uiso 1 1 calc R U
C2 C 0.9990(3) 0.6436(7) 0.1500(3) 0.0355(11) Uani 1 1 d . .
H2A H 0.9913 0.7404 0.1783 0.053 Uiso 1 1 calc R U
H2B H 1.0143 0.6574 0.0872 0.053 Uiso 1 1 calc R U
H2C H 1.0356 0.5898 0.1847 0.053 Uiso 1 1 calc R U
C11 C 0.7813(2) 0.8491(5) 0.8167(3) 0.0290(10) Uani 1 1 d . .
H11 H 0.8075 0.9386 0.8187 0.035 Uiso 1 1 calc R U
C3 C 0.9413(3) 0.3932(5) 0.1179(3) 0.0315(10) Uani 1 1 d . .
H3A H 0.9782 0.3471 0.1560 0.047 Uiso 1 1 calc R U
H3B H 0.9560 0.3938 0.0542 0.047 Uiso 1 1 calc R U
H3C H 0.8973 0.3369 0.1230 0.047 Uiso 1 1 calc R U
C4 C 0.8692(3) 0.6265(7) 0.0934(3) 0.0344(11) Uani 1 1 d . .
H4A H 0.8249 0.5735 0.1035 0.052 Uiso 1 1 calc R U
H4B H 0.8806 0.6223 0.0286 0.052 Uiso 1 1 calc R U
H4C H 0.8640 0.7300 0.1121 0.052 Uiso 1 1 calc R U
C20 C 0.3641(3) 0.7507(7) 0.8646(4) 0.0421(14) Uani 1 1 d . .
H20 H 0.3386 0.7901 0.9141 0.051 Uiso 1 1 calc R U
C21 C 0.3510(3) 0.8035(7) 0.7759(4) 0.0441(14) Uani 1 1 d . .
H21 H 0.3164 0.8779 0.7657 0.053 Uiso 1 1 calc R U

loop_
_atom_site_aniso_label
_atom_site_aniso_U_11
_atom_site_aniso_U_22
_atom_site_aniso_U_33
_atom_site_aniso_U_23
_atom_site_aniso_U_13
_atom_site_aniso_U_12
O4 0.0132(11) 0.0099(13) 0.0268(13) 0.0003(12) 0.0029(9) -0.0016(11)
O1 0.0239(13) 0.0115(12) 0.0186(12) 0.0010(11) 0.0089(10) 0.0068(11)
O3 0.0161(12) 0.0061(12) 0.0211(12) 0.0012(11) 0.0053(9) 0.0021(10)
O2 0.0234(13) 0.0086(13) 0.0191(13) 0.0000(11) 0.0040(10) 0.0005(11)
O6 0.0212(13) 0.0135(13) 0.0357(16) 0.0005(13) -0.0073(11) -0.0058(12)
O5 0.0165(13) 0.0197(15) 0.0385(16) -0.0074(14) -0.0051(11) -0.0013(12)
N2 0.0127(14) 0.0065(14) 0.0187(14) 0.0021(12) 0.0060(11) 0.0018(11)
N1 0.0172(15) 0.0079(14) 0.0171(14) 0.0016(13) 0.0066(11) 0.0041(12)
N3 0.0121(14) 0.0110(15) 0.0228(15) 0.0019(13) 0.0036(11) -0.0019(12)
C7 0.0097(14) 0.0098(17) 0.0144(15) -0.0043(14) 0.0032(11) -0.0025(14)
C5 0.0124(16) 0.0120(17) 0.0151(15) -0.0022(15) 0.0021(12) 0.0021(14)
C9 0.0098(15) 0.0122(18) 0.0225(17) -0.0011(15) 0.0016(12) 0.0031(14)
C23 0.0133(16) 0.0137(18) 0.0203(17) -0.0020(15) 0.0042(13) 0.0011(15)
C8 0.0137(15) 0.0082(16) 0.0159(15) 0.0004(14) 0.0050(12) -0.0010(13)
C15 0.0133(15) 0.0086(15) 0.0148(15) -0.0040(14) 0.0023(11) -0.0017(14)
C6 0.0129(15) 0.0111(18) 0.0159(16) 0.0008(14) 0.0058(12) 0.0004(14)
C14 0.0250(19) 0.0152(19) 0.0188(18) -0.0028(16) 0.0034(14) 0.0011(16)
C1 0.0279(19) 0.0132(18) 0.0149(17) -0.0008(15) 0.0072(14) 0.0040(16)
C16 0.0125(16) 0.0127(18) 0.0216(18) -0.0011(15) 0.0000(13) -0.0036(14)
C18 0.026(2) 0.019(2) 0.027(2) -0.0071(18) 0.0041(15) -0.0097(18)
C17 0.0120(16) 0.0149(18) 0.0283(19) -0.0072(17) 0.0042(13) -0.0073(15)
C10 0.0173(17) 0.0164(19) 0.0280(19) 0.0027(17) -0.0003(14) -0.0029(16)
C13 0.038(2) 0.026(2) 0.0208(19) 0.0025(19) -0.0032(16) 0.006(2)
C12 0.031(2) 0.028(2) 0.032(2) -0.010(2) -0.0120(17) 0.008(2)
C24 0.024(2) 0.0137(19) 0.043(2) -0.0027(19) -0.0083(17) -0.0073(18)
C19 0.036(2) 0.036(3) 0.030(2) -0.007(2) 0.0105(18) -0.021(2)
C22 0.020(2) 0.022(2) 0.044(3) -0.005(2) -0.0029(16) 0.0048(17)
C2 0.036(2) 0.044(3) 0.028(2) -0.005(2) 0.0128(17) -0.012(2)
C11 0.025(2) 0.022(2) 0.039(2) -0.007(2) -0.0071(17) -0.0019(19)
C3 0.047(3) 0.021(2) 0.027(2) -0.0024(19) 0.0151(19) 0.011(2)
C4 0.044(3) 0.042(3) 0.0175(19) 0.004(2) 0.0030(17) 0.015(2)
C20 0.028(2) 0.048(3) 0.052(3) -0.030(3) 0.018(2) -0.015(2)
C21 0.023(2) 0.037(3) 0.072(4) -0.026(3) 0.005(2) 0.008(2)

loop_
_atom_type_symbol
_atom_type_description
_atom_type_scat_dispersion_real
_atom_type_scat_dispersion_imag
_atom_type_scat_source
C C 0.0033 0.0016 'International Tables Vol C Tables 4.2.6.8 and 6.1.1.4'
H H 0.0000 0.0000 'International Tables Vol C Tables 4.2.6.8 and 6.1.1.4'
N N 0.0061 0.0033 'International Tables Vol C Tables 4.2.6.8 and 6.1.1.4'
O O 0.0106 0.0060 'International Tables Vol C Tables 4.2.6.8 and 6.1.1.4'

loop_
_geom_angle_atom_site_label_1
_geom_angle_atom_site_label_2
_geom_angle_atom_site_label_3
_geom_angle
C5 O1 C1 121.9(3)
C23 O6 C24 115.9(3)
C7 N2 C8 123.1(3)
C5 N1 C6 118.4(3)
C15 N3 C16 120.6(3)
O3 C7 N2 124.2(3)
O3 C7 C6 122.6(3)
N2 C7 C6 113.2(3)
O2 C5 N1 124.2(3)
O2 C5 O1 124.9(3)
N1 C5 O1 110.9(3)
C10 C9 C14 118.9(4)
C10 C9 C8 121.1(3)
C14 C9 C8 120.0(3)
O5 C23 O6 124.4(4)
O5 C23 C16 122.5(4)
O6 C23 C16 113.1(3)
N2 C8 C9 112.9(3)
N2 C8 C15 106.2(3)
C9 C8 C15 110.6(3)
O4 C15 N3 122.8(3)
O4 C15 C8 121.2(3)
N3 C15 C8 116.0(3)
N1 C6 C7 111.5(3)
C9 C14 C13 120.9(4)
O1 C1 C3 101.3(3)
O1 C1 C4 111.7(3)
C3 C1 C4 110.4(4)
O1 C1 C2 108.4(3)
C3 C1 C2 111.2(4)
C4 C1 C2 113.2(4)
N3 C16 C23 111.9(3)
N3 C16 C17 114.3(3)
C23 C16 C17 108.1(3)
C17 C18 C19 121.0(4)
C18 C17 C22 119.4(4)
C18 C17 C16 122.1(4)
C22 C17 C16 118.4(4)
C9 C10 C11 120.4(4)
C12 C13 C14 119.5(4)
C11 C12 C13 120.0(4)
C20 C19 C18 119.7(5)
C17 C22 C21 119.3(5)
C12 C11 C10 120.4(4)
C21 C20 C19 120.1(4)
C20 C21 C22 120.5(5)

loop_
_geom_bond_atom_site_label_1
_geom_bond_atom_site_label_2
_geom_bond_distance
O4 C15 1.230(4)
O1 C5 1.340(4)
O1 C1 1.477(4)
O3 C7 1.237(4)
O2 C5 1.230(5)
O6 C23 1.334(5)
O6 C24 1.454(5)
O5 C23 1.207(4)
N2 C7 1.337(4)
N2 C8 1.447(4)
N1 C5 1.331(4)
N1 C6 1.449(4)
N3 C15 1.350(5)
N3 C16 1.455(5)
C7 C6 1.515(5)
C9 C10 1.390(5)
C9 C14 1.393(5)
C9 C8 1.518(5)
C23 C16 1.522(5)
C8 C15 1.536(5)
C14 C13 1.396(6)
C1 C3 1.510(6)
C1 C4 1.510(6)
C1 C2 1.519(6)
C16 C17 1.528(5)
C18 C17 1.373(6)
C18 C19 1.392(6)
C17 C22 1.398(6)
C10 C11 1.392(6)
C13 C12 1.388(7)
C12 C11 1.383(7)
C19 C20 1.379(8)
C22 C21 1.403(7)
C20 C21 1.374(9)
